data_7205166
loop_
_publ_author_name
'Liu, Qing-Xiang'
'Chen, Ai-Hui'
'Zhao, Xiao-Jun'
'Zang, Yan'
'Wu, Xiu-Mei'
'Wang, Xiu-Guang'
'Guo, Jian-Hua'

_publ_section_title
;
 N-Heterocyclic carbene copper(i), mercury(ii) and silver(i) complexes
 containing durene linker: synthesis and structural studies
;
_journal_issue 1
_journal_name_full CrystEngComm
_journal_page_first 293
_journal_paper_doi 10.1039/c0ce00142b
_journal_volume 13
_journal_year 2011
_chemical_formula_sum 'C30 H35 Ag F6 N4 O0.5 P'
_chemical_formula_weight 712.46
_chemical_name_systematic
;
?
;
_space_group_IT_number 2
_symmetry_cell_setting triclinic
_symmetry_space_group_name_Hall '-P 1'
_symmetry_space_group_name_H-M 'P -1'
_atom_sites_solution_hydrogens geom
_atom_sites_solution_primary direct
_atom_sites_solution_secondary difmap
_audit_creation_method SHELXL-97
_cell_angle_alpha 103.651(2)
_cell_angle_beta 102.976(2)
_cell_angle_gamma 104.986(2)
_cell_formula_units_Z 2
_cell_length_a 9.3684(14)
_cell_length_b 13.897(2)
_cell_length_c 14.595(2)
_cell_measurement_reflns_used 5756
_cell_measurement_temperature 296(2)
_cell_measurement_theta_max 27.66
_cell_measurement_theta_min 2.69
_cell_volume 1699.1(4)
_computing_cell_refinement 'Bruker SMART APEX II'
_computing_data_collection 'Bruker SMART APEX II'
_computing_data_reduction 'Bruker SAINT'
_computing_molecular_graphics 'Bruker SHELXTL'
_computing_publication_material 'Bruker SHELXTL'
_computing_structure_refinement 'SHELXL-97 (Sheldrick, 1997)'
_computing_structure_solution 'SHELXS-97 (Sheldrick, 1990)'
_diffrn_ambient_temperature 296(2)
_diffrn_measured_fraction_theta_full 0.989
_diffrn_measured_fraction_theta_max 0.989
_diffrn_measurement_device_type 'APEX II CCD area detector'
_diffrn_measurement_method 'phi and omega scans'
_diffrn_radiation_monochromator graphite
_diffrn_radiation_source 'fine-focus sealed tube'
_diffrn_radiation_type MoK\a
_diffrn_radiation_wavelength 0.71073
_diffrn_reflns_av_R_equivalents 0.0121
_diffrn_reflns_av_sigmaI/netI 0.0230
_diffrn_reflns_limit_h_max 9
_diffrn_reflns_limit_h_min -11
_diffrn_reflns_limit_k_max 14
_diffrn_reflns_limit_k_min -16
_diffrn_reflns_limit_l_max 17
_diffrn_reflns_limit_l_min -16
_diffrn_reflns_number 8589
_diffrn_reflns_theta_full 25.01
_diffrn_reflns_theta_max 25.01
_diffrn_reflns_theta_min 2.38
_exptl_absorpt_coefficient_mu 0.699
_exptl_absorpt_correction_T_max 0.811
_exptl_absorpt_correction_T_min 0.788
_exptl_absorpt_correction_type multi-scan
_exptl_absorpt_process_details SADABS
_exptl_crystal_colour PALE-YELLOW
_exptl_crystal_density_diffrn 1.393
_exptl_crystal_density_method 'not measured'
_exptl_crystal_description BLOCK
_exptl_crystal_F_000 724.0
_exptl_crystal_size_max 0.34
_exptl_crystal_size_mid 0.32
_exptl_crystal_size_min 0.30
_refine_diff_density_max 0.865
_refine_diff_density_min -0.433
_refine_diff_density_rms 0.095
_refine_ls_extinction_method none
_refine_ls_goodness_of_fit_ref 1.071
_refine_ls_hydrogen_treatment constr
_refine_ls_matrix_type full
_refine_ls_number_parameters 431
_refine_ls_number_reflns 5920
_refine_ls_number_restraints 87
_refine_ls_restrained_S_all 1.124
_refine_ls_R_factor_all 0.0543
_refine_ls_R_factor_gt 0.0473
_refine_ls_shift/su_max 0.001
_refine_ls_shift/su_mean 0.000
_refine_ls_structure_factor_coef Fsqd
_refine_ls_weighting_details 'calc w=1/[\s^2^(Fo^2^)+(0.1038P)^2^+1.0933P] where P=(Fo^2^+2Fc^2^)/3'
_refine_ls_weighting_scheme calc
_refine_ls_wR_factor_gt 0.1486
_refine_ls_wR_factor_ref 0.1573
_reflns_number_gt 5151
_reflns_number_total 5984
_reflns_threshold_expression >2sigma(I)
_cod_data_source_file C0CE00142B.TXT
_cod_data_source_block 2g
_cod_depositor_comments
;
The following automatic conversions were performed:
'_symmetry_cell_setting' value 'Triclinic' changed to 'triclinic'
according to '/home/saulius/struct/CIF-dictionaries/cif_core.dic'
dictionary named 'cif_core.dic' version 2.4.1 from
2010-06-29.

'_exptl_absorpt_correction_type' value 'MULTI-SCAN' changed
to 'multi-scan' according to
'/home/saulius/struct/CIF-dictionaries/cif_core.dic' dictionary named
'cif_core.dic' version 2.4.1 from 2010-06-29.

Automatic conversion script
Id: cif_fix_enum 1555 2011-01-17 13:19:09Z saulius 
;
_cod_original_sg_symbol_H-M P-1
_cod_original_formula_sum 'C30 H35 Ag F6 N4 O0.50 P'
_cod_database_code 7205166

loop_
_symmetry_equiv_pos_as_xyz
'x, y, z'
'-x, -y, -z'

loop_
_atom_site_label
_atom_site_type_symbol
_atom_site_fract_x
_atom_site_fract_y
_atom_site_fract_z
_atom_site_U_iso_or_equiv
_atom_site_adp_type
_atom_site_occupancy
_atom_site_symmetry_multiplicity
_atom_site_calc_flag
_atom_site_refinement_flags
_atom_site_disorder_assembly
_atom_site_disorder_group
Ag1 Ag 0.50531(4) 0.79252(3) 0.70270(2) 0.05613(17) Uani 1 1 d . . .
P1 P 0.1748(2) 0.28176(13) 0.77221(15) 0.0833(5) Uani 1 1 d D . .
F1 F 0.2124(6) 0.4051(3) 0.8049(4) 0.1228(15) Uani 1 1 d U A .
F2 F 0.1347(8) 0.2852(5) 0.6597(4) 0.129(2) Uani 0.853(10) 1 d PDU A 1
F3 F -0.0060(5) 0.2593(5) 0.7520(5) 0.123(2) Uani 0.853(10) 1 d PDU A 1
F4 F 0.3444(5) 0.2959(5) 0.7707(6) 0.127(2) Uani 0.853(10) 1 d PDU A 1
F5 F 0.2050(12) 0.2834(7) 0.8801(5) 0.180(4) Uani 0.853(10) 1 d PDU A 1
F5' F 0.087(3) 0.2909(19) 0.8498(17) 0.130(13) Uani 0.147(10) 1 d PDU A 2
F4' F 0.330(2) 0.312(2) 0.8576(17) 0.118(12) Uani 0.147(10) 1 d PDU A 2
F2' F 0.269(3) 0.290(3) 0.6985(19) 0.158(17) Uani 0.147(10) 1 d PDU A 2
F3' F 0.027(3) 0.269(3) 0.6910(18) 0.167(18) Uani 0.147(10) 1 d PDU A 2
F6 F 0.1421(7) 0.1622(4) 0.7458(6) 0.171(2) Uani 1 1 d U A .
N1 N 0.2640(4) 0.6664(3) 0.4898(3) 0.0571(9) Uani 1 1 d . . .
N2 N 0.3026(5) 0.5676(3) 0.5798(3) 0.0620(10) Uani 1 1 d . . .
N3 N 0.7457(5) 1.0094(3) 0.8480(3) 0.0591(9) Uani 1 1 d . . .
N4 N 0.6894(5) 0.8970(4) 0.9238(3) 0.0646(10) Uani 1 1 d . . .
C1 C 0.1708(6) 0.5647(4) 0.4325(4) 0.0629(12) Uani 1 1 d . . .
C2 C 0.1950(6) 0.5021(4) 0.4898(4) 0.0646(12) Uani 1 1 d . . .
C3 C 0.1165(8) 0.3944(4) 0.4562(5) 0.0828(17) Uani 1 1 d . . .
H3 H 0.1310 0.3508 0.4944 0.099 Uiso 1 1 calc R . .
C4 C 0.0133(8) 0.3577(5) 0.3596(6) 0.100(2) Uani 1 1 d . . .
H4 H -0.0437 0.2866 0.3332 0.120 Uiso 1 1 calc R . .
C5 C -0.0077(8) 0.4210(5) 0.3019(5) 0.0896(19) Uani 1 1 d . . .
H5 H -0.0753 0.3911 0.2377 0.107 Uiso 1 1 calc R . .
C6 C 0.0675(6) 0.5259(5) 0.3361(4) 0.0746(14) Uani 1 1 d . . .
H6 H 0.0516 0.5694 0.2980 0.090 Uiso 1 1 calc R . .
C7 C 0.3450(5) 0.6684(4) 0.5799(4) 0.0561(10) Uani 1 1 d . . .
C8 C 0.3698(7) 0.5322(4) 0.6597(5) 0.0781(15) Uani 1 1 d . . .
H8A H 0.2945 0.4697 0.6603 0.094 Uiso 1 1 calc R . .
H8B H 0.3956 0.5860 0.7225 0.094 Uiso 1 1 calc R . .
C9 C 0.5144(10) 0.5082(7) 0.6479(7) 0.114(3) Uani 1 1 d U . .
H9A H 0.4890 0.4551 0.5857 0.171 Uiso 1 1 calc R . .
H9B H 0.5556 0.4837 0.7009 0.171 Uiso 1 1 calc R . .
H9C H 0.5903 0.5707 0.6497 0.171 Uiso 1 1 calc R . .
C10 C 0.2643(7) 0.7562(4) 0.4513(4) 0.0734(14) Uani 1 1 d . . .
H10A H 0.1651 0.7675 0.4445 0.088 Uiso 1 1 calc R . .
H10B H 0.2790 0.7403 0.3864 0.088 Uiso 1 1 calc R . .
C11 C 0.3921(6) 0.8541(3) 0.5204(3) 0.0569(11) Uani 1 1 d . . .
C12 C 0.5431(6) 0.8647(4) 0.5205(3) 0.0585(11) Uani 1 1 d . . .
C13 C 0.6664(6) 0.9397(4) 0.5989(3) 0.0584(11) Uani 1 1 d . . .
C14 C 0.6338(5) 1.0024(4) 0.6758(3) 0.0565(11) Uani 1 1 d . . .
C15 C 0.4823(6) 0.9999(4) 0.6705(3) 0.0583(11) Uani 1 1 d . . .
C16 C 0.3604(6) 0.9250(4) 0.5917(4) 0.0608(11) Uani 1 1 d . . .
C17 C 0.5759(9) 0.7906(5) 0.4407(5) 0.0892(18) Uani 1 1 d . . .
H17A H 0.6229 0.7460 0.4685 0.134 Uiso 1 1 calc R . .
H17B H 0.6451 0.8300 0.4131 0.134 Uiso 1 1 calc R . .
H17C H 0.4805 0.7483 0.3896 0.134 Uiso 1 1 calc R . .
C18 C 0.8316(7) 0.9453(7) 0.6057(5) 0.098(2) Uani 1 1 d . . .
H18A H 0.8797 0.9363 0.6671 0.147 Uiso 1 1 calc R . .
H18B H 0.8879 1.0123 0.6029 0.147 Uiso 1 1 calc R . .
H18C H 0.8323 0.8908 0.5515 0.147 Uiso 1 1 calc R . .
C19 C 0.4505(8) 1.0701(5) 0.7559(5) 0.0877(17) Uani 1 1 d . . .
H19A H 0.3711 1.0969 0.7298 0.132 Uiso 1 1 calc R . .
H19B H 0.5437 1.1274 0.7944 0.132 Uiso 1 1 calc R . .
H19C H 0.4169 1.0301 0.7970 0.132 Uiso 1 1 calc R . .
C20 C 0.1953(7) 0.9160(6) 0.5899(6) 0.0948(19) Uani 1 1 d . . .
H20A H 0.1645 0.8748 0.6308 0.142 Uiso 1 1 calc R . .
H20B H 0.1278 0.8828 0.5232 0.142 Uiso 1 1 calc R . .
H20C H 0.1890 0.9848 0.6145 0.142 Uiso 1 1 calc R . .
C21 C 0.7599(7) 1.0649(5) 0.7736(4) 0.0733(14) Uani 1 1 d . . .
H21A H 0.8611 1.0741 0.7637 0.088 Uiso 1 1 calc R . .
H21B H 0.7510 1.1337 0.7974 0.088 Uiso 1 1 calc R . .
C22 C 0.8271(6) 1.0593(4) 0.9471(3) 0.0628(12) Uani 1 1 d . . .
C23 C 0.7901(6) 0.9867(5) 0.9943(4) 0.0659(13) Uani 1 1 d . . .
C24 C 0.8545(9) 1.0128(7) 1.0985(4) 0.092(2) Uani 1 1 d . . .
H24 H 0.8296 0.9651 1.1324 0.110 Uiso 1 1 calc R . .
C25 C 0.9568(9) 1.1139(7) 1.1463(5) 0.104(3) Uani 1 1 d . . .
H25 H 1.0030 1.1337 1.2143 0.125 Uiso 1 1 calc R . .
C26 C 0.9935(9) 1.1864(6) 1.0981(5) 0.095(2) Uani 1 1 d . . .
H26 H 1.0618 1.2536 1.1338 0.114 Uiso 1 1 calc R . .
C27 C 0.9289(7) 1.1597(5) 0.9967(4) 0.0792(15) Uani 1 1 d . . .
H27 H 0.9533 1.2078 0.9631 0.095 Uiso 1 1 calc R . .
C28 C 0.6610(6) 0.9106(4) 0.8341(3) 0.0595(11) Uani 1 1 d . . .
C29 C 0.6113(9) 0.8010(6) 0.9424(5) 0.095(2) Uani 1 1 d . . .
H29A H 0.6774 0.7945 1.0006 0.114 Uiso 1 1 calc R . .
H29B H 0.5946 0.7408 0.8866 0.114 Uiso 1 1 calc R . .
C30 C 0.4577(11) 0.8010(9) 0.9581(7) 0.140(3) Uani 1 1 d U . .
H30A H 0.4751 0.8537 1.0191 0.210 Uiso 1 1 calc R . .
H30B H 0.4035 0.7335 0.9610 0.210 Uiso 1 1 calc R . .
H30C H 0.3968 0.8157 0.9042 0.210 Uiso 1 1 calc R . .
O1 O 0.7426(13) 0.3839(11) 0.8796(11) 0.142(4) Uani 0.50 1 d P . .

loop_
_atom_site_aniso_label
_atom_site_aniso_U_11
_atom_site_aniso_U_22
_atom_site_aniso_U_33
_atom_site_aniso_U_23
_atom_site_aniso_U_13
_atom_site_aniso_U_12
Ag1 0.0597(2) 0.0580(2) 0.0557(2) 0.03137(17) 0.01484(16) 0.01768(17)
P1 0.0831(10) 0.0796(10) 0.1151(13) 0.0524(9) 0.0465(10) 0.0384(8)
F1 0.165(4) 0.093(3) 0.123(3) 0.040(2) 0.051(3) 0.053(3)
F2 0.122(5) 0.147(5) 0.103(4) 0.038(3) 0.030(3) 0.022(3)
F3 0.087(3) 0.154(4) 0.176(6) 0.104(4) 0.057(3) 0.052(3)
F4 0.075(3) 0.128(4) 0.161(6) 0.020(4) 0.035(3) 0.031(3)
F5 0.229(8) 0.224(7) 0.142(5) 0.129(5) 0.059(5) 0.098(6)
F5' 0.125(15) 0.137(16) 0.137(16) 0.037(9) 0.076(11) 0.032(9)
F4' 0.109(14) 0.110(14) 0.129(15) 0.047(10) 0.025(9) 0.028(9)
F2' 0.160(19) 0.162(19) 0.157(19) 0.048(11) 0.061(12) 0.051(11)
F3' 0.16(2) 0.18(2) 0.16(2) 0.056(11) 0.049(11) 0.052(12)
F6 0.129(4) 0.085(3) 0.294(7) 0.055(4) 0.053(4) 0.040(3)
N1 0.055(2) 0.051(2) 0.063(2) 0.0196(17) 0.0130(18) 0.0154(17)
N2 0.066(2) 0.056(2) 0.079(3) 0.034(2) 0.033(2) 0.0222(19)
N3 0.058(2) 0.069(2) 0.050(2) 0.0235(18) 0.0147(17) 0.0181(19)
N4 0.068(2) 0.084(3) 0.055(2) 0.035(2) 0.0195(19) 0.031(2)
C1 0.058(3) 0.058(3) 0.077(3) 0.019(2) 0.028(2) 0.021(2)
C2 0.064(3) 0.056(3) 0.082(3) 0.021(2) 0.035(3) 0.020(2)
C3 0.088(4) 0.054(3) 0.106(5) 0.018(3) 0.044(4) 0.016(3)
C4 0.094(5) 0.058(3) 0.124(6) -0.005(4) 0.044(4) 0.006(3)
C5 0.082(4) 0.074(4) 0.087(4) -0.002(3) 0.017(3) 0.015(3)
C6 0.066(3) 0.074(3) 0.071(3) 0.010(3) 0.014(3) 0.021(3)
C7 0.055(2) 0.054(2) 0.070(3) 0.031(2) 0.025(2) 0.020(2)
C8 0.091(4) 0.063(3) 0.087(4) 0.042(3) 0.028(3) 0.018(3)
C9 0.119(5) 0.112(5) 0.138(6) 0.071(4) 0.027(4) 0.063(4)
C10 0.075(3) 0.067(3) 0.071(3) 0.032(3) 0.000(3) 0.021(3)
C11 0.067(3) 0.053(2) 0.052(2) 0.030(2) 0.008(2) 0.018(2)
C12 0.075(3) 0.063(3) 0.054(2) 0.032(2) 0.028(2) 0.030(2)
C13 0.064(3) 0.069(3) 0.058(3) 0.035(2) 0.029(2) 0.024(2)
C14 0.065(3) 0.053(2) 0.055(2) 0.031(2) 0.019(2) 0.011(2)
C15 0.074(3) 0.055(2) 0.060(3) 0.030(2) 0.026(2) 0.029(2)
C16 0.063(3) 0.066(3) 0.073(3) 0.041(2) 0.024(2) 0.034(2)
C17 0.112(5) 0.091(4) 0.067(3) 0.018(3) 0.038(3) 0.035(4)
C18 0.069(4) 0.138(6) 0.095(4) 0.045(4) 0.039(3) 0.029(4)
C19 0.104(5) 0.088(4) 0.089(4) 0.027(3) 0.043(4) 0.048(4)
C20 0.065(3) 0.102(5) 0.132(6) 0.051(4) 0.028(4) 0.041(3)
C21 0.076(3) 0.076(3) 0.055(3) 0.027(2) 0.015(2) 0.002(3)
C22 0.061(3) 0.079(3) 0.050(2) 0.019(2) 0.016(2) 0.028(2)
C23 0.065(3) 0.091(4) 0.051(3) 0.024(3) 0.018(2) 0.039(3)
C24 0.104(5) 0.141(6) 0.055(3) 0.040(4) 0.027(3) 0.070(5)
C25 0.108(5) 0.141(7) 0.052(3) 0.001(4) 0.004(3) 0.068(5)
C26 0.097(5) 0.104(5) 0.064(4) 0.002(3) 0.009(3) 0.037(4)
C27 0.078(4) 0.086(4) 0.064(3) 0.015(3) 0.015(3) 0.027(3)
C28 0.061(3) 0.078(3) 0.055(3) 0.036(2) 0.023(2) 0.029(2)
C29 0.108(5) 0.101(5) 0.074(4) 0.054(4) 0.014(3) 0.020(4)
C30 0.133(6) 0.167(7) 0.130(6) 0.075(5) 0.067(5) 0.016(5)
O1 0.090(7) 0.155(11) 0.169(12) 0.072(9) 0.031(7) 0.007(7)

loop_
_atom_type_symbol
_atom_type_description
_atom_type_scat_dispersion_real
_atom_type_scat_dispersion_imag
_atom_type_scat_source
C C 0.0033 0.0016 'International Tables Vol C Tables 4.2.6.8 and 6.1.1.4'
H H 0.0000 0.0000 'International Tables Vol C Tables 4.2.6.8 and 6.1.1.4'
N N 0.0061 0.0033 'International Tables Vol C Tables 4.2.6.8 and 6.1.1.4'
O O 0.0106 0.0060 'International Tables Vol C Tables 4.2.6.8 and 6.1.1.4'
F F 0.0171 0.0103 'International Tables Vol C Tables 4.2.6.8 and 6.1.1.4'
P P 0.1023 0.0942 'International Tables Vol C Tables 4.2.6.8 and 6.1.1.4'
Ag Ag -0.8971 1.1015 'International Tables Vol C Tables 4.2.6.8 and 6.1.1.4'

loop_
_geom_angle_atom_site_label_1
_geom_angle_atom_site_label_2
_geom_angle_atom_site_label_3
_geom_angle
_geom_angle_site_symmetry_1
_geom_angle_site_symmetry_3
_geom_angle_publ_flag
C7 Ag1 C28 175.31(16) . . ?
F5 P1 F2' 137.3(11) . . ?
F5 P1 F5' 43.5(10) . . ?
F2' P1 F5' 171.9(16) . . ?
F5 P1 F6 86.5(5) . . ?
F2' P1 F6 91.4(15) . . ?
F5' P1 F6 96.7(10) . . ?
F5 P1 F3' 132.7(11) . . ?
F2' P1 F3' 90.0(5) . . ?
F5' P1 F3' 90.0(5) . . ?
F6 P1 F3' 92.8(16) . . ?
F5 P1 F4 95.7(4) . . ?
F2' P1 F4 41.6(11) . . ?
F5' P1 F4 137.8(10) . . ?
F6 P1 F4 89.0(3) . . ?
F3' P1 F4 131.6(11) . . ?
F5 P1 F4' 48.5(10) . . ?
F2' P1 F4' 89.4(5) . . ?
F5' P1 F4' 89.5(5) . . ?
F6 P1 F4' 95.2(12) . . ?
F3' P1 F4' 172.0(15) . . ?
F4 P1 F4' 48.4(10) . . ?
F5 P1 F3 94.4(4) . . ?
F2' P1 F3 128.2(11) . . ?
F5' P1 F3 52.8(10) . . ?
F6 P1 F3 88.0(3) . . ?
F3' P1 F3 38.4(11) . . ?
F4 P1 F3 169.3(4) . . ?
F4' P1 F3 142.2(11) . . ?
F5 P1 F1 90.8(4) . . ?
F2' P1 F1 90.1(15) . . ?
F5' P1 F1 81.9(9) . . ?
F6 P1 F1 177.1(4) . . ?
F3' P1 F1 89.7(16) . . ?
F4 P1 F1 90.4(3) . . ?
F4' P1 F1 82.3(12) . . ?
F3 P1 F1 93.1(3) . . ?
F5 P1 F2 175.8(4) . . ?
F2' P1 F2 46.0(11) . . ?
F5' P1 F2 132.8(11) . . ?
F6 P1 F2 96.3(4) . . ?
F3' P1 F2 44.2(12) . . ?
F4 P1 F2 87.5(4) . . ?
F4' P1 F2 134.0(11) . . ?
F3 P1 F2 82.6(3) . . ?
F1 P1 F2 86.5(3) . . ?
C7 N1 C1 110.9(4) . . ?
C7 N1 C10 128.0(4) . . ?
C1 N1 C10 121.1(4) . . ?
C7 N2 C2 110.8(4) . . ?
C7 N2 C8 124.3(5) . . ?
C2 N2 C8 124.8(4) . . ?
C28 N3 C22 110.3(4) . . ?
C28 N3 C21 128.7(4) . . ?
C22 N3 C21 120.9(4) . . ?
C28 N4 C23 110.7(4) . . ?
C28 N4 C29 123.7(5) . . ?
C23 N4 C29 125.5(4) . . ?
C2 C1 N1 106.3(5) . . ?
C2 C1 C6 122.9(5) . . ?
N1 C1 C6 130.8(5) . . ?
C1 C2 N2 106.5(4) . . ?
C1 C2 C3 121.9(6) . . ?
N2 C2 C3 131.6(6) . . ?
C2 C3 C4 114.0(6) . . ?
C2 C3 H3 123.0 . . ?
C4 C3 H3 123.0 . . ?
C5 C4 C3 123.6(6) . . ?
C5 C4 H4 118.2 . . ?
C3 C4 H4 118.2 . . ?
C6 C5 C4 121.7(7) . . ?
C6 C5 H5 119.1 . . ?
C4 C5 H5 119.1 . . ?
C5 C6 C1 115.8(6) . . ?
C5 C6 H6 122.1 . . ?
C1 C6 H6 122.1 . . ?
N2 C7 N1 105.5(4) . . ?
N2 C7 Ag1 122.7(4) . . ?
N1 C7 Ag1 131.8(3) . . ?
N2 C8 C9 111.0(5) . . ?
N2 C8 H8A 109.4 . . ?
C9 C8 H8A 109.4 . . ?
N2 C8 H8B 109.4 . . ?
C9 C8 H8B 109.4 . . ?
H8A C8 H8B 108.0 . . ?
C8 C9 H9A 109.5 . . ?
C8 C9 H9B 109.5 . . ?
H9A C9 H9B 109.5 . . ?
C8 C9 H9C 109.5 . . ?
H9A C9 H9C 109.5 . . ?
H9B C9 H9C 109.5 . . ?
N1 C10 C11 110.5(4) . . ?
N1 C10 H10A 109.6 . . ?
C11 C10 H10A 109.6 . . ?
N1 C10 H10B 109.6 . . ?
C11 C10 H10B 109.6 . . ?
H10A C10 H10B 108.1 . . ?
C12 C11 C16 120.8(4) . . ?
C12 C11 C10 118.6(5) . . ?
C16 C11 C10 120.0(5) . . ?
C11 C12 C13 119.8(4) . . ?
C11 C12 C17 120.4(5) . . ?
C13 C12 C17 119.6(5) . . ?
C14 C13 C12 118.8(4) . . ?
C14 C13 C18 120.3(5) . . ?
C12 C13 C18 120.6(5) . . ?
C13 C14 C15 121.3(4) . . ?
C13 C14 C21 120.5(5) . . ?
C15 C14 C21 117.7(5) . . ?
C16 C15 C14 118.9(4) . . ?
C16 C15 C19 120.7(5) . . ?
C14 C15 C19 120.0(5) . . ?
C15 C16 C11 119.6(4) . . ?
C15 C16 C20 119.2(5) . . ?
C11 C16 C20 121.1(5) . . ?
C12 C17 H17A 109.5 . . ?
C12 C17 H17B 109.5 . . ?
H17A C17 H17B 109.5 . . ?
C12 C17 H17C 109.5 . . ?
H17A C17 H17C 109.5 . . ?
H17B C17 H17C 109.5 . . ?
C13 C18 H18A 109.5 . . ?
C13 C18 H18B 109.5 . . ?
H18A C18 H18B 109.5 . . ?
C13 C18 H18C 109.5 . . ?
H18A C18 H18C 109.5 . . ?
H18B C18 H18C 109.5 . . ?
C15 C19 H19A 109.5 . . ?
C15 C19 H19B 109.5 . . ?
H19A C19 H19B 109.5 . . ?
C15 C19 H19C 109.5 . . ?
H19A C19 H19C 109.5 . . ?
H19B C19 H19C 109.5 . . ?
C16 C20 H20A 109.5 . . ?
C16 C20 H20B 109.5 . . ?
H20A C20 H20B 109.5 . . ?
C16 C20 H20C 109.5 . . ?
H20A C20 H20C 109.5 . . ?
H20B C20 H20C 109.5 . . ?
N3 C21 C14 110.3(4) . . ?
N3 C21 H21A 109.6 . . ?
C14 C21 H21A 109.6 . . ?
N3 C21 H21B 109.6 . . ?
C14 C21 H21B 109.6 . . ?
H21A C21 H21B 108.1 . . ?
C23 C22 C27 122.4(5) . . ?
C23 C22 N3 106.0(5) . . ?
C27 C22 N3 131.6(5) . . ?
N4 C23 C22 106.9(4) . . ?
N4 C23 C24 132.4(6) . . ?
C22 C23 C24 120.6(6) . . ?
C25 C24 C23 115.7(7) . . ?
C25 C24 H24 122.2 . . ?
C23 C24 H24 122.2 . . ?
C26 C25 C24 123.3(6) . . ?
C26 C25 H25 118.4 . . ?
C24 C25 H25 118.4 . . ?
C25 C26 C27 120.2(7) . . ?
C25 C26 H26 119.9 . . ?
C27 C26 H26 119.9 . . ?
C22 C27 C26 117.8(7) . . ?
C22 C27 H27 121.1 . . ?
C26 C27 H27 121.1 . . ?
N3 C28 N4 106.1(4) . . ?
N3 C28 Ag1 130.2(3) . . ?
N4 C28 Ag1 123.7(4) . . ?
N4 C29 C30 111.7(6) . . ?
N4 C29 H29A 109.3 . . ?
C30 C29 H29A 109.3 . . ?
N4 C29 H29B 109.3 . . ?
C30 C29 H29B 109.3 . . ?
H29A C29 H29B 107.9 . . ?
C29 C30 H30A 109.5 . . ?
C29 C30 H30B 109.5 . . ?
H30A C30 H30B 109.5 . . ?
C29 C30 H30C 109.5 . . ?
H30A C30 H30C 109.5 . . ?
H30B C30 H30C 109.5 . . ?

loop_
_geom_bond_atom_site_label_1
_geom_bond_atom_site_label_2
_geom_bond_distance
_geom_bond_site_symmetry_2
_geom_bond_publ_flag
Ag1 C7 2.106(5) . ?
Ag1 C28 2.125(5) . ?
P1 F5 1.529(6) . ?
P1 F2' 1.541(11) . ?
P1 F5' 1.543(10) . ?
P1 F6 1.545(5) . ?
P1 F3' 1.548(11) . ?
P1 F4 1.556(5) . ?
P1 F4' 1.568(10) . ?
P1 F3 1.585(5) . ?
P1 F1 1.586(5) . ?
P1 F2 1.616(5) . ?
N1 C7 1.353(6) . ?
N1 C1 1.391(6) . ?
N1 C10 1.483(6) . ?
N2 C7 1.352(6) . ?
N2 C2 1.392(7) . ?
N2 C8 1.450(7) . ?
N3 C28 1.338(7) . ?
N3 C22 1.383(6) . ?
N3 C21 1.482(6) . ?
N4 C28 1.344(6) . ?
N4 C23 1.361(7) . ?
N4 C29 1.465(8) . ?
C1 C2 1.367(7) . ?
C1 C6 1.403(8) . ?
C2 C3 1.393(7) . ?
C3 C4 1.407(10) . ?
C3 H3 0.9300 . ?
C4 C5 1.373(11) . ?
C4 H4 0.9300 . ?
C5 C6 1.356(9) . ?
C5 H5 0.9300 . ?
C6 H6 0.9300 . ?
C8 C9 1.512(9) . ?
C8 H8A 0.9700 . ?
C8 H8B 0.9700 . ?
C9 H9A 0.9600 . ?
C9 H9B 0.9600 . ?
C9 H9C 0.9600 . ?
C10 C11 1.506(7) . ?
C10 H10A 0.9700 . ?
C10 H10B 0.9700 . ?
C11 C12 1.384(7) . ?
C11 C16 1.396(7) . ?
C12 C13 1.397(7) . ?
C12 C17 1.507(7) . ?
C13 C14 1.394(7) . ?
C13 C18 1.509(7) . ?
C14 C15 1.395(7) . ?
C14 C21 1.521(7) . ?
C15 C16 1.393(7) . ?
C15 C19 1.528(7) . ?
C16 C20 1.513(7) . ?
C17 H17A 0.9600 . ?
C17 H17B 0.9600 . ?
C17 H17C 0.9600 . ?
C18 H18A 0.9600 . ?
C18 H18B 0.9600 . ?
C18 H18C 0.9600 . ?
C19 H19A 0.9600 . ?
C19 H19B 0.9600 . ?
C19 H19C 0.9600 . ?
C20 H20A 0.9600 . ?
C20 H20B 0.9600 . ?
C20 H20C 0.9600 . ?
C21 H21A 0.9700 . ?
C21 H21B 0.9700 . ?
C22 C23 1.367(8) . ?
C22 C27 1.380(8) . ?
C23 C24 1.422(7) . ?
C24 C25 1.386(11) . ?
C24 H24 0.9300 . ?
C25 C26 1.375(12) . ?
C25 H25 0.9300 . ?
C26 C27 1.385(9) . ?
C26 H26 0.9300 . ?
C27 H27 0.9300 . ?
C29 C30 1.507(11) . ?
C29 H29A 0.9700 . ?
C29 H29B 0.9700 . ?
C30 H30A 0.9600 . ?
C30 H30B 0.9600 . ?
C30 H30C 0.9600 . ?

loop_
_geom_torsion_atom_site_label_1
_geom_torsion_atom_site_label_2
_geom_torsion_atom_site_label_3
_geom_torsion_atom_site_label_4
_geom_torsion
_geom_torsion_site_symmetry_1
_geom_torsion_site_symmetry_2
_geom_torsion_site_symmetry_3
_geom_torsion_site_symmetry_4
_geom_torsion_publ_flag
C7 N1 C1 C2 0.2(5) . . . . ?
C10 N1 C1 C2 -178.7(5) . . . . ?
C7 N1 C1 C6 179.3(5) . . . . ?
C10 N1 C1 C6 0.4(8) . . . . ?
N1 C1 C2 N2 -0.2(5) . . . . ?
C6 C1 C2 N2 -179.4(5) . . . . ?
N1 C1 C2 C3 178.4(5) . . . . ?
C6 C1 C2 C3 -0.8(8) . . . . ?
C7 N2 C2 C1 0.1(5) . . . . ?
C8 N2 C2 C1 -175.2(5) . . . . ?
C7 N2 C2 C3 -178.3(5) . . . . ?
C8 N2 C2 C3 6.3(9) . . . . ?
C1 C2 C3 C4 0.5(8) . . . . ?
N2 C2 C3 C4 178.7(5) . . . . ?
C2 C3 C4 C5 0.9(10) . . . . ?
C3 C4 C5 C6 -2.1(11) . . . . ?
C4 C5 C6 C1 1.8(9) . . . . ?
C2 C1 C6 C5 -0.4(8) . . . . ?
N1 C1 C6 C5 -179.3(5) . . . . ?
C2 N2 C7 N1 0.0(5) . . . . ?
C8 N2 C7 N1 175.4(5) . . . . ?
C2 N2 C7 Ag1 179.7(3) . . . . ?
C8 N2 C7 Ag1 -4.9(7) . . . . ?
C1 N1 C7 N2 -0.2(5) . . . . ?
C10 N1 C7 N2 178.7(5) . . . . ?
C1 N1 C7 Ag1 -179.8(3) . . . . ?
C10 N1 C7 Ag1 -1.0(8) . . . . ?
C28 Ag1 C7 N2 -29(2) . . . . ?
C28 Ag1 C7 N1 150.5(18) . . . . ?
C7 N2 C8 C9 -86.4(7) . . . . ?
C2 N2 C8 C9 88.3(7) . . . . ?
C7 N1 C10 C11 10.2(8) . . . . ?
C1 N1 C10 C11 -171.0(4) . . . . ?
N1 C10 C11 C12 75.8(6) . . . . ?
N1 C10 C11 C16 -95.5(5) . . . . ?
C16 C11 C12 C13 7.4(6) . . . . ?
C10 C11 C12 C13 -163.9(4) . . . . ?
C16 C11 C12 C17 -177.4(5) . . . . ?
C10 C11 C12 C17 11.3(7) . . . . ?
C11 C12 C13 C14 -0.1(6) . . . . ?
C17 C12 C13 C14 -175.3(5) . . . . ?
C11 C12 C13 C18 173.8(5) . . . . ?
C17 C12 C13 C18 -1.5(7) . . . . ?
C12 C13 C14 C15 -7.1(6) . . . . ?
C18 C13 C14 C15 179.0(5) . . . . ?
C12 C13 C14 C21 164.6(4) . . . . ?
C18 C13 C14 C21 -9.3(7) . . . . ?
C13 C14 C15 C16 6.9(6) . . . . ?
C21 C14 C15 C16 -165.0(4) . . . . ?
C13 C14 C15 C19 -179.7(5) . . . . ?
C21 C14 C15 C19 8.4(7) . . . . ?
C14 C15 C16 C11 0.4(6) . . . . ?
C19 C15 C16 C11 -172.9(5) . . . . ?
C14 C15 C16 C20 175.1(5) . . . . ?
C19 C15 C16 C20 1.8(7) . . . . ?
C12 C11 C16 C15 -7.6(6) . . . . ?
C10 C11 C16 C15 163.5(4) . . . . ?
C12 C11 C16 C20 177.8(5) . . . . ?
C10 C11 C16 C20 -11.0(7) . . . . ?
C28 N3 C21 C14 13.3(8) . . . . ?
C22 N3 C21 C14 -167.4(4) . . . . ?
C13 C14 C21 N3 -99.7(5) . . . . ?
C15 C14 C21 N3 72.3(6) . . . . ?
C28 N3 C22 C23 0.4(6) . . . . ?
C21 N3 C22 C23 -179.1(5) . . . . ?
C28 N3 C22 C27 179.6(6) . . . . ?
C21 N3 C22 C27 0.1(9) . . . . ?
C28 N4 C23 C22 -0.3(6) . . . . ?
C29 N4 C23 C22 -175.5(5) . . . . ?
C28 N4 C23 C24 179.4(6) . . . . ?
C29 N4 C23 C24 4.2(9) . . . . ?
C27 C22 C23 N4 -179.3(5) . . . . ?
N3 C22 C23 N4 -0.1(5) . . . . ?
C27 C22 C23 C24 0.9(8) . . . . ?
N3 C22 C23 C24 -179.8(5) . . . . ?
N4 C23 C24 C25 179.1(6) . . . . ?
C22 C23 C24 C25 -1.2(8) . . . . ?
C23 C24 C25 C26 1.2(10) . . . . ?
C24 C25 C26 C27 -0.9(11) . . . . ?
C23 C22 C27 C26 -0.6(9) . . . . ?
N3 C22 C27 C26 -179.6(5) . . . . ?
C25 C26 C27 C22 0.5(10) . . . . ?
C22 N3 C28 N4 -0.6(5) . . . . ?
C21 N3 C28 N4 178.8(5) . . . . ?
C22 N3 C28 Ag1 178.0(3) . . . . ?
C21 N3 C28 Ag1 -2.6(8) . . . . ?
C23 N4 C28 N3 0.6(5) . . . . ?
C29 N4 C28 N3 175.9(5) . . . . ?
C23 N4 C28 Ag1 -178.2(3) . . . . ?
C29 N4 C28 Ag1 -2.8(7) . . . . ?
C7 Ag1 C28 N3 -168.4(18) . . . . ?
C7 Ag1 C28 N4 10(2) . . . . ?
C28 N4 C29 C30 -84.5(8) . . . . ?
C23 N4 C29 C30 90.1(7) . . . . ?
